data_4350298
loop_
_publ_author_name
'Ruiz, Jos\'e'
'Lorenzo, Julia'
'Sanglas, Laura'
'Cutillas, Natalia'
'Vicente, Consuelo'
'Villa, Mar\'ia Dolores'
'Avil\'es, Francesc X'
'L\'opez, Gregorio'
'Moreno, Virtudes'
'P\'erez, Jos\'e'
'Bautista, Delia'

_publ_section_title
;
 Palladium(II) and platinum(II) organometallic complexes with the model
 nucleobase anions of thymine, uracil, and cytosine: antitumor activity
 and interactions with DNA of the platinum compounds.
;
_journal_issue 16
_journal_name_full 'Inorganic chemistry'
_journal_page_first 6347
_journal_page_last 6360
_journal_paper_doi 10.1021/ic060374e
_journal_volume 45
_journal_year 2006
_chemical_formula_sum 'C33 H34 N3 O2 P Pt'
_chemical_formula_weight 730.69
_space_group_IT_number 14
_space_group_name_Hall '-P 2ybc'
_space_group_name_H-M_alt 'P 1 21/c 1'
_symmetry_cell_setting monoclinic
_symmetry_space_group_name_H-M 'P 1 21/c 1'
_atom_sites_solution_hydrogens geom
_atom_sites_solution_primary direct
_atom_sites_solution_secondary difmap
_audit_creation_method SHELXL-97
_cell_angle_alpha 90.00
_cell_angle_beta 106.368(2)
_cell_angle_gamma 90.00
_cell_formula_units_Z 4
_cell_length_a 18.2589(11)
_cell_length_b 8.0212(5)
_cell_length_c 20.8978(13)
_cell_measurement_reflns_used 5480
_cell_measurement_temperature 100(2)
_cell_measurement_theta_max 27.76
_cell_measurement_theta_min 2.32
_cell_volume 2936.6(3)
_computing_cell_refinement 'Bruker SAINT'
_computing_data_collection 'Bruker SMART'
_computing_data_reduction 'Bruker SAINT'
_computing_molecular_graphics 'Bruker ShelxTL'
_computing_publication_material 'Bruker ShelxTL'
_computing_structure_refinement 'SHELXL-97 (Sheldrick, 1997)'
_computing_structure_solution 'SHELXS-97 (Sheldrick, 1990)'
_diffrn_ambient_temperature 100(2)
_diffrn_detector_area_resol_mean 8.26
_diffrn_measured_fraction_theta_full 0.999
_diffrn_measured_fraction_theta_max 0.999
_diffrn_measurement_device_type 'Bruker Smart APEX'
_diffrn_measurement_method \w-scan
_diffrn_radiation_monochromator graphite
_diffrn_radiation_source 'fine-focus sealed tube'
_diffrn_radiation_type MoK\a
_diffrn_radiation_wavelength 0.71073
_diffrn_reflns_av_R_equivalents 0.0451
_diffrn_reflns_av_sigmaI/netI 0.0345
_diffrn_reflns_limit_h_max 22
_diffrn_reflns_limit_h_min -22
_diffrn_reflns_limit_k_max 10
_diffrn_reflns_limit_k_min -10
_diffrn_reflns_limit_l_max 26
_diffrn_reflns_limit_l_min -26
_diffrn_reflns_number 31104
_diffrn_reflns_theta_full 26.00
_diffrn_reflns_theta_max 26.37
_diffrn_reflns_theta_min 2.03
_exptl_absorpt_coefficient_mu 4.867
_exptl_absorpt_correction_T_max 0.6968
_exptl_absorpt_correction_T_min 0.2732
_exptl_absorpt_correction_type multi-scan
_exptl_absorpt_process_details SADABS
_exptl_crystal_colour colourless
_exptl_crystal_density_diffrn 1.653
_exptl_crystal_density_method 'not measured'
_exptl_crystal_description block
_exptl_crystal_F_000 1448
_exptl_crystal_size_max 0.36
_exptl_crystal_size_mid 0.20
_exptl_crystal_size_min 0.08
_refine_diff_density_max 1.254
_refine_diff_density_min -0.890
_refine_diff_density_rms 0.108
_refine_ls_extinction_method none
_refine_ls_goodness_of_fit_ref 1.081
_refine_ls_hydrogen_treatment 'rigid methyls, others riding'
_refine_ls_matrix_type full
_refine_ls_number_parameters 366
_refine_ls_number_reflns 5977
_refine_ls_number_restraints 12
_refine_ls_restrained_S_all 1.080
_refine_ls_R_factor_all 0.0311
_refine_ls_R_factor_gt 0.0266
_refine_ls_shift/su_max 0.003
_refine_ls_shift/su_mean 0.000
_refine_ls_structure_factor_coef Fsqd
_refine_ls_weighting_details 'calc w=1/[\s^2^(Fo^2^)+(0.0192P)^2^+4.5042P] where P=(Fo^2^+2Fc^2^)/3'
_refine_ls_weighting_scheme calc
_refine_ls_wR_factor_gt 0.0565
_refine_ls_wR_factor_ref 0.0581
_reflns_number_gt 5402
_reflns_number_total 5977
_reflns_threshold_expression >2sigma(I)
_cod_data_source_file ic060374esi20060307_051734.cif
_cod_data_source_block complex6
_cod_original_sg_symbol_H-M 'P 2(1)/c'
_cod_database_code 4350298

loop_
_symmetry_equiv_pos_as_xyz
'x, y, z'
'-x, y+1/2, -z+1/2'
'-x, -y, -z'
'x, -y-1/2, z-1/2'

loop_
_atom_site_label
_atom_site_type_symbol
_atom_site_fract_x
_atom_site_fract_y
_atom_site_fract_z
_atom_site_U_iso_or_equiv
_atom_site_adp_type
_atom_site_occupancy
_atom_site_symmetry_multiplicity
_atom_site_calc_flag
_atom_site_refinement_flags
Pt1 Pt 0.189053(7) 0.878411(16) 0.812661(6) 0.01231(5) Uani 1 1 d .
P1 P 0.27226(5) 0.75301(11) 0.76996(4) 0.01274(18) Uani 1 1 d .
N1 N 0.11177(16) 1.0239(3) 0.84908(15) 0.0155(6) Uani 1 1 d .
N2 N 0.25299(16) 0.8069(4) 0.91014(14) 0.0142(6) Uani 1 1 d .
N3 N 0.28478(18) 0.5898(4) 0.99081(16) 0.0213(7) Uani 1 1 d .
O1 O 0.31817(15) 1.0520(3) 0.93083(14) 0.0273(6) Uani 1 1 d .
O2 O 0.19162(14) 0.5564(3) 0.89288(13) 0.0215(6) Uani 1 1 d .
C1 C 0.1163(2) 0.9419(4) 0.72423(18) 0.0160(7) Uani 1 1 d D
C2 C 0.1231(2) 0.9310(4) 0.65949(18) 0.0177(8) Uani 1 1 d D
H2 H 0.1698 0.8916 0.6534 0.021 Uiso 1 1 calc R
C3 C 0.0643(2) 0.9755(4) 0.60339(19) 0.0204(8) Uani 1 1 d D
H3 H 0.0711 0.9643 0.5601 0.024 Uiso 1 1 calc R
C4 C -0.0043(2) 1.0363(4) 0.61082(19) 0.0211(8) Uani 1 1 d D
H4 H -0.0449 1.0656 0.5729 0.025 Uiso 1 1 calc R
C5 C -0.0122(2) 1.0534(5) 0.67428(19) 0.0205(8) Uani 1 1 d D
H5 H -0.0583 1.0972 0.6800 0.025 Uiso 1 1 calc R
C6 C 0.04622(19) 1.0073(4) 0.72972(18) 0.0165(7) Uani 1 1 d D
C7 C 0.03574(19) 1.0130(4) 0.79813(18) 0.0177(8) Uani 1 1 d .
H7A H 0.0044 1.1111 0.8021 0.021 Uiso 1 1 calc R
H7B H 0.0087 0.9115 0.8060 0.021 Uiso 1 1 calc R
C8 C 0.1404(2) 1.1986(4) 0.8528(2) 0.0227(8) Uani 1 1 d .
H8A H 0.1086 1.2703 0.8720 0.027 Uiso 1 1 calc R
H8B H 0.1381 1.2380 0.8079 0.027 Uiso 1 1 calc R
H8C H 0.1933 1.2025 0.8810 0.027 Uiso 1 1 calc R
C9 C 0.1031(2) 0.9767(5) 0.91477(19) 0.0237(8) Uani 1 1 d .
H9A H 0.0643 1.0475 0.9253 0.028 Uiso 1 1 calc R
H9B H 0.1520 0.9916 0.9489 0.028 Uiso 1 1 calc R
H9C H 0.0874 0.8597 0.9138 0.028 Uiso 1 1 calc R
C10 C 0.3080(2) 0.9095(4) 0.94930(19) 0.0176(8) Uani 1 1 d .
C11 C 0.3527(2) 0.8453(4) 1.01308(18) 0.0163(7) Uani 1 1 d .
C12 C 0.3396(2) 0.6893(5) 1.03041(18) 0.0186(8) Uani 1 1 d .
H12 H 0.3696 0.6467 1.0719 0.023(11) Uiso 1 1 calc R
C13 C 0.24010(19) 0.6478(4) 0.92867(18) 0.0161(7) Uani 1 1 d .
C14 C 0.2729(2) 0.4178(5) 1.0103(2) 0.0289(10) Uani 1 1 d .
H14A H 0.2928 0.3396 0.9833 0.035 Uiso 1 1 calc R
H14B H 0.2182 0.3978 1.0029 0.035 Uiso 1 1 calc R
H14C H 0.2997 0.4015 1.0576 0.035 Uiso 1 1 calc R
C15 C 0.4128(2) 0.9544(5) 1.0567(2) 0.0300(10) Uani 1 1 d .
H15A H 0.4394 0.8932 1.0972 0.036 Uiso 1 1 calc R
H15B H 0.3889 1.0543 1.0690 0.036 Uiso 1 1 calc R
H15C H 0.4494 0.9872 1.0326 0.036 Uiso 1 1 calc R
C21 C 0.33011(19) 0.9012(4) 0.73862(17) 0.0144(7) Uani 1 1 d D
C22 C 0.39791(19) 0.8510(4) 0.72544(17) 0.0164(7) Uani 1 1 d D
H22 H 0.4129 0.7373 0.7302 0.020 Uiso 1 1 calc R
C23 C 0.4432(2) 0.9679(5) 0.70536(18) 0.0188(8) Uani 1 1 d D
H23 H 0.4898 0.9345 0.6974 0.023 Uiso 1 1 calc R
C24 C 0.4202(2) 1.1343(5) 0.69692(18) 0.0202(8) Uani 1 1 d D
H24 H 0.4504 1.2138 0.6822 0.024 Uiso 1 1 calc R
C25 C 0.3533(2) 1.1832(5) 0.71000(18) 0.0191(8) Uani 1 1 d D
H25 H 0.3380 1.2969 0.7049 0.023 Uiso 1 1 calc R
C26 C 0.3081(2) 1.0669(4) 0.73057(18) 0.0161(7) Uani 1 1 d D
H26 H 0.2620 1.1013 0.7391 0.019 Uiso 1 1 calc R
C31 C 0.23214(19) 0.6054(4) 0.70286(18) 0.0155(7) Uani 1 1 d D
C32 C 0.17466(19) 0.4986(4) 0.71060(18) 0.0169(7) Uani 1 1 d D
H32 H 0.1573 0.5070 0.7493 0.020 Uiso 1 1 calc R
C33 C 0.1428(2) 0.3808(4) 0.66248(19) 0.0201(8) Uani 1 1 d D
H33 H 0.1042 0.3079 0.6684 0.024 Uiso 1 1 calc R
C34 C 0.1674(2) 0.3692(5) 0.60524(19) 0.0219(8) Uani 1 1 d D
H34 H 0.1458 0.2881 0.5722 0.026 Uiso 1 1 calc R
C35 C 0.2236(2) 0.4762(5) 0.59652(18) 0.0205(8) Uani 1 1 d D
H35 H 0.2396 0.4702 0.5571 0.025 Uiso 1 1 calc R
C36 C 0.2561(2) 0.5922(4) 0.64572(18) 0.0170(7) Uani 1 1 d D
H36 H 0.2954 0.6635 0.6401 0.020 Uiso 1 1 calc R
C41 C 0.34576(19) 0.6304(4) 0.82888(17) 0.0152(7) Uani 1 1 d D
C42 C 0.41060(19) 0.7098(4) 0.86867(17) 0.0160(7) Uani 1 1 d D
H42 H 0.4164 0.8268 0.8651 0.019 Uiso 1 1 calc R
C43 C 0.4664(2) 0.6188(5) 0.91328(18) 0.0204(8) Uani 1 1 d D
H43 H 0.5105 0.6734 0.9402 0.025 Uiso 1 1 calc R
C44 C 0.4582(2) 0.4470(5) 0.91900(18) 0.0205(8) Uani 1 1 d D
H44 H 0.4976 0.3844 0.9487 0.025 Uiso 1 1 calc R
C45 C 0.3927(2) 0.3672(5) 0.88132(19) 0.0216(8) Uani 1 1 d D
H45 H 0.3861 0.2510 0.8864 0.026 Uiso 1 1 calc R
C46 C 0.3370(2) 0.4593(4) 0.83605(18) 0.0168(7) Uani 1 1 d D
H46 H 0.2925 0.4050 0.8097 0.020 Uiso 1 1 calc R

loop_
_atom_site_aniso_label
_atom_site_aniso_U_11
_atom_site_aniso_U_22
_atom_site_aniso_U_33
_atom_site_aniso_U_23
_atom_site_aniso_U_13
_atom_site_aniso_U_12
Pt1 0.01153(7) 0.01136(7) 0.01437(8) 0.00025(5) 0.00417(5) 0.00041(5)
P1 0.0124(4) 0.0117(4) 0.0144(4) 0.0005(3) 0.0043(4) 0.0002(3)
N1 0.0147(15) 0.0131(15) 0.0188(16) -0.0004(12) 0.0049(13) -0.0013(12)
N2 0.0139(14) 0.0153(15) 0.0136(15) 0.0005(12) 0.0043(12) 0.0004(12)
N3 0.0234(17) 0.0210(17) 0.0210(17) 0.0024(13) 0.0085(14) 0.0013(13)
O1 0.0290(15) 0.0174(14) 0.0320(16) 0.0026(12) 0.0031(13) -0.0068(12)
O2 0.0195(13) 0.0177(13) 0.0242(15) 0.0003(11) 0.0009(11) -0.0056(11)
C1 0.0171(18) 0.0108(16) 0.0191(19) 0.0010(14) 0.0033(15) -0.0018(14)
C2 0.0155(18) 0.0133(17) 0.023(2) 0.0002(14) 0.0042(15) 0.0004(14)
C3 0.026(2) 0.0164(19) 0.0166(19) -0.0006(15) 0.0020(16) 0.0010(15)
C4 0.0183(19) 0.0174(19) 0.022(2) 0.0034(15) -0.0038(16) -0.0003(15)
C5 0.0144(18) 0.0153(18) 0.030(2) -0.0013(16) 0.0027(16) -0.0009(14)
C6 0.0138(17) 0.0100(16) 0.026(2) -0.0017(14) 0.0057(15) -0.0027(13)
C7 0.0132(17) 0.0159(18) 0.024(2) 0.0012(15) 0.0056(15) 0.0003(14)
C8 0.0217(19) 0.0160(19) 0.030(2) -0.0038(16) 0.0068(17) 0.0012(15)
C9 0.024(2) 0.028(2) 0.022(2) 0.0009(16) 0.0101(17) 0.0043(16)
C10 0.0183(18) 0.0160(19) 0.023(2) -0.0025(14) 0.0131(16) 0.0021(14)
C11 0.0151(17) 0.0170(18) 0.0161(18) -0.0041(14) 0.0035(14) 0.0005(14)
C12 0.0164(18) 0.024(2) 0.0152(19) -0.0006(15) 0.0046(15) 0.0042(15)
C13 0.0122(16) 0.0159(18) 0.0230(19) 0.0013(14) 0.0094(15) 0.0021(14)
C14 0.034(2) 0.024(2) 0.026(2) 0.0102(17) 0.0040(19) -0.0040(17)
C15 0.026(2) 0.028(2) 0.033(2) -0.0082(18) 0.0029(19) -0.0062(17)
C21 0.0166(17) 0.0127(17) 0.0145(17) 0.0005(13) 0.0055(14) -0.0012(13)
C22 0.0170(17) 0.0163(18) 0.0147(18) 0.0000(14) 0.0027(14) 0.0006(14)
C23 0.0164(18) 0.025(2) 0.0165(19) 0.0005(15) 0.0070(15) -0.0005(15)
C24 0.0210(19) 0.0222(19) 0.0173(19) 0.0015(15) 0.0054(15) -0.0088(16)
C25 0.0206(19) 0.0135(17) 0.022(2) 0.0007(15) 0.0048(16) -0.0019(14)
C26 0.0129(17) 0.0182(18) 0.0179(19) -0.0009(14) 0.0052(15) 0.0001(14)
C31 0.0141(17) 0.0133(17) 0.0182(18) 0.0008(14) 0.0034(14) 0.0035(13)
C32 0.0170(18) 0.0198(18) 0.0153(19) 0.0005(14) 0.0067(15) 0.0030(14)
C33 0.0156(17) 0.0179(19) 0.028(2) 0.0001(16) 0.0074(16) -0.0020(15)
C34 0.0231(19) 0.0212(19) 0.0195(19) -0.0040(16) 0.0029(16) -0.0004(16)
C35 0.0230(19) 0.023(2) 0.0153(19) -0.0001(15) 0.0059(16) 0.0000(16)
C36 0.0146(17) 0.0177(19) 0.0189(19) 0.0028(14) 0.0049(15) 0.0010(14)
C41 0.0170(17) 0.0171(18) 0.0133(17) 0.0001(14) 0.0071(14) 0.0036(14)
C42 0.0186(18) 0.0167(18) 0.0151(18) 0.0005(14) 0.0088(15) -0.0005(14)
C43 0.0169(18) 0.028(2) 0.0175(19) 0.0007(16) 0.0063(15) 0.0014(16)
C44 0.0200(19) 0.026(2) 0.0171(19) 0.0069(15) 0.0085(16) 0.0103(16)
C45 0.025(2) 0.0187(19) 0.024(2) 0.0019(16) 0.0121(16) 0.0052(16)
C46 0.0157(17) 0.0162(18) 0.0204(19) 0.0011(14) 0.0082(15) 0.0005(14)

loop_
_atom_type_symbol
_atom_type_description
_atom_type_scat_dispersion_real
_atom_type_scat_dispersion_imag
_atom_type_scat_source
C C 0.0033 0.0016 'International Tables Vol C Tables 4.2.6.8 and 6.1.1.4'
H H 0.0000 0.0000 'International Tables Vol C Tables 4.2.6.8 and 6.1.1.4'
N N 0.0061 0.0033 'International Tables Vol C Tables 4.2.6.8 and 6.1.1.4'
O O 0.0106 0.0060 'International Tables Vol C Tables 4.2.6.8 and 6.1.1.4'
Pt Pt -1.7033 8.3905 'International Tables Vol C Tables 4.2.6.8 and 6.1.1.4'
P P 0.1023 0.0942 'International Tables Vol C Tables 4.2.6.8 and 6.1.1.4'

loop_
_geom_angle_atom_site_label_1
_geom_angle_atom_site_label_2
_geom_angle_atom_site_label_3
_geom_angle
C1 Pt1 N2 172.59(12)
C1 Pt1 N1 81.79(13)
N2 Pt1 N1 92.62(11)
C1 Pt1 P1 95.47(11)
N2 Pt1 P1 90.56(8)
N1 Pt1 P1 173.71(8)
C31 P1 C21 107.09(16)
C31 P1 C41 103.16(16)
C21 P1 C41 101.66(16)
C31 P1 Pt1 115.67(11)
C21 P1 Pt1 112.39(11)
C41 P1 Pt1 115.47(11)
C9 N1 C8 108.7(3)
C9 N1 C7 109.1(3)
C8 N1 C7 109.5(3)
C9 N1 Pt1 116.6(2)
C8 N1 Pt1 106.0(2)
C7 N1 Pt1 106.8(2)
C13 N2 C10 122.9(3)
C13 N2 Pt1 115.5(2)
C10 N2 Pt1 121.4(2)
C12 N3 C13 120.2(3)
C12 N3 C14 121.5(3)
C13 N3 C14 118.3(3)
C2 C1 C6 115.5(3)
C2 C1 Pt1 131.1(3)
C6 C1 Pt1 113.4(3)
C3 C2 C1 122.7(3)
C4 C3 C2 120.0(4)
C5 C4 C3 118.9(3)
C4 C5 C6 120.8(3)
C5 C6 C1 122.1(3)
C5 C6 C7 121.0(3)
C1 C6 C7 116.8(3)
N1 C7 C6 109.8(3)
O1 C10 N2 121.0(3)
O1 C10 C11 121.4(3)
N2 C10 C11 117.6(3)
C12 C11 C10 118.9(3)
C12 C11 C15 122.5(3)
C10 C11 C15 118.7(3)
C11 C12 N3 122.6(3)
O2 C13 N2 122.3(3)
O2 C13 N3 119.8(3)
N2 C13 N3 117.9(3)
C26 C21 C22 119.6(3)
C26 C21 P1 119.4(3)
C22 C21 P1 121.0(3)
C23 C22 C21 119.9(3)
C22 C23 C24 119.9(3)
C25 C24 C23 119.9(3)
C24 C25 C26 120.3(3)
C21 C26 C25 120.3(3)
C36 C31 C32 118.8(3)
C36 C31 P1 123.7(3)
C32 C31 P1 117.4(3)
C33 C32 C31 120.7(3)
C32 C33 C34 119.8(3)
C35 C34 C33 120.0(3)
C34 C35 C36 119.7(3)
C31 C36 C35 121.0(3)
C46 C41 C42 119.3(3)
C46 C41 P1 121.1(3)
C42 C41 P1 119.6(3)
C43 C42 C41 120.1(3)
C42 C43 C44 120.3(4)
C45 C44 C43 120.1(3)
C44 C45 C46 119.3(3)
C45 C46 C41 120.8(3)

loop_
_geom_bond_atom_site_label_1
_geom_bond_atom_site_label_2
_geom_bond_distance
Pt1 C1 2.014(4)
Pt1 N2 2.122(3)
Pt1 N1 2.130(3)
Pt1 P1 2.2091(9)
P1 C31 1.824(4)
P1 C21 1.830(3)
P1 C41 1.831(4)
N1 C9 1.474(5)
N1 C8 1.490(5)
N1 C7 1.495(4)
N2 C13 1.373(4)
N2 C10 1.376(5)
N3 C12 1.362(5)
N3 C13 1.404(5)
N3 C14 1.472(5)
O1 C10 1.237(4)
O2 C13 1.228(4)
C1 C2 1.396(5)
C1 C6 1.417(5)
C2 C3 1.395(5)
C3 C4 1.394(5)
C4 C5 1.381(5)
C5 C6 1.386(5)
C6 C7 1.496(5)
C10 C11 1.447(5)
C11 C12 1.343(5)
C11 C15 1.496(5)
C21 C26 1.385(5)
C21 C22 1.401(5)
C22 C23 1.391(5)
C23 C24 1.395(5)
C24 C25 1.382(5)
C25 C26 1.391(5)
C31 C36 1.387(5)
C31 C32 1.399(5)
C32 C33 1.383(5)
C33 C34 1.395(5)
C34 C35 1.387(5)
C35 C36 1.390(5)
C41 C46 1.394(5)
C41 C42 1.394(5)
C42 C43 1.380(5)
C43 C44 1.395(5)
C44 C45 1.389(5)
C45 C46 1.390(5)

loop_
_geom_hbond_atom_site_label_D
_geom_hbond_atom_site_label_H
_geom_hbond_atom_site_label_A
_geom_hbond_distance_DH
_geom_hbond_distance_HA
_geom_hbond_distance_DA
_geom_hbond_angle_DHA
_geom_hbond_site_symmetry_A
C45 H45 O1 0.95 2.37 3.180(5) 143.5 1_545
